data_1561072
loop_
_publ_author_name
'Yadav, Priyanka'
'Patel, Vatsa'
'Ballabh, Amar'

_publ_section_title
;
 Role of S&#x2026;O non-bonded interaction in controlling supramolecular
 assemblies in a new series of 2-aminobenzothiazole based organic salts/
 co-crystals
;
_journal_name_full 'Journal of Solid State Chemistry'
_journal_page_first 231
_journal_page_last 238
_journal_paper_doi 10.1016/j.jssc.2018.04.015
_journal_volume 263
_journal_year 2018
_chemical_formula_moiety 'C7 H7 N2 S, C2 H O2'
_chemical_formula_sum 'C9 H8 N2 O2 S'
_chemical_formula_weight 208.23
_space_group_crystal_system monoclinic
_space_group_IT_number 14
_space_group_name_Hall '-P 2ybc'
_space_group_name_H-M_alt 'P 1 21/c 1'
_atom_sites_solution_hydrogens mixed
_atom_sites_solution_primary iterative
_cell_angle_alpha 90
_cell_angle_beta 105.303(14)
_cell_angle_gamma 90
_cell_formula_units_Z 4
_cell_length_a 16.243(2)
_cell_length_b 5.0734(5)
_cell_length_c 11.6777(15)
_cell_measurement_reflns_used 3968
_cell_measurement_temperature 293
_cell_measurement_theta_max 27.6220
_cell_measurement_theta_min 4.1360
_cell_volume 928.2(2)
_computing_cell_refinement
;
CrysAlisPro, Agilent Technologies,
Version 1.171.36.28 (release 01-02-2013 CrysAlis171 .NET)
(compiled Feb  1 2013,16:14:44)
;
_computing_data_collection
;
CrysAlisPro, Agilent Technologies,
Version 1.171.36.28 (release 01-02-2013 CrysAlis171 .NET)
(compiled Feb  1 2013,16:14:44)
;
_computing_data_reduction
;
CrysAlisPro, Agilent Technologies,
Version 1.171.36.28 (release 01-02-2013 CrysAlis171 .NET)
(compiled Feb  1 2013,16:14:44)
;
_computing_molecular_graphics 'Olex2 (Dolomanov et al., 2009)'
_computing_publication_material 'Olex2 (Dolomanov et al., 2009)'
_computing_structure_refinement 'ShelXL (Sheldrick, 2015)'
_computing_structure_solution 'olex2.solve (Bourhis et al., 2015)'
_diffrn_ambient_temperature 293
_diffrn_detector 'CCD plate'
_diffrn_detector_area_resol_mean 8.0851
_diffrn_detector_type Eos
_diffrn_measured_fraction_theta_full 0.999
_diffrn_measured_fraction_theta_max 0.999
_diffrn_measurement_details
;
#__ type_ start__ end____ width___ exp.time_
  1 omega   -7.00   53.00   1.0000   24.0800
omega____ theta____ kappa____ phi______ frames
    -       18.8888   38.0000 -120.0000 60

#__ type_ start__ end____ width___ exp.time_
  2 omega  -50.00   32.00   1.0000   24.0800
omega____ theta____ kappa____ phi______ frames
    -       18.8888  -57.0000   90.0000 82

#__ type_ start__ end____ width___ exp.time_
  3 omega   31.00   88.00   1.0000   24.0800
omega____ theta____ kappa____ phi______ frames
    -       18.8888   57.0000 -120.0000 57

#__ type_ start__ end____ width___ exp.time_
  4 omega  -25.00   16.00   1.0000   24.0800
omega____ theta____ kappa____ phi______ frames
    -      -19.5138  -99.0000   60.0000 41

#__ type_ start__ end____ width___ exp.time_
  5 omega   -3.00   88.00   1.0000   24.0800
omega____ theta____ kappa____ phi______ frames
    -       18.8888   57.0000   30.0000 91

#__ type_ start__ end____ width___ exp.time_
  6 omega   35.00   97.00   1.0000   24.0800
omega____ theta____ kappa____ phi______ frames
    -       18.8888  178.0000   90.0000 62

#__ type_ start__ end____ width___ exp.time_
  7 omega   -3.00   88.00   1.0000   24.0800
omega____ theta____ kappa____ phi______ frames
    -       18.8888   57.0000  120.0000 91

#__ type_ start__ end____ width___ exp.time_
  8 omega   35.00   97.00   1.0000   24.0800
omega____ theta____ kappa____ phi______ frames
    -       18.8888  178.0000  -90.0000 62

#__ type_ start__ end____ width___ exp.time_
  9 omega  -25.00   62.00   1.0000   24.0800
omega____ theta____ kappa____ phi______ frames
    -       18.8888  -99.0000  -90.0000 87
;
_diffrn_measurement_device 'four-circle diffractometer'
_diffrn_measurement_device_type 'Xcalibur, Eos, Gemini'
_diffrn_measurement_method '\w scans'
_diffrn_orient_matrix_UB_11 -0.0436122000
_diffrn_orient_matrix_UB_12 0.0130990000
_diffrn_orient_matrix_UB_13 -0.0312930000
_diffrn_orient_matrix_UB_21 -0.0114853000
_diffrn_orient_matrix_UB_22 -0.0012360000
_diffrn_orient_matrix_UB_23 0.0545287000
_diffrn_orient_matrix_UB_31 0.0040062000
_diffrn_orient_matrix_UB_32 0.1391888000
_diffrn_orient_matrix_UB_33 0.0034022000
_diffrn_radiation_collimation 0.8
_diffrn_radiation_monochromator graphite
_diffrn_radiation_probe x-ray
_diffrn_radiation_type MoK\a
_diffrn_radiation_wavelength 0.71073
_diffrn_reflns_av_R_equivalents 0.0536
_diffrn_reflns_av_unetI/netI 0.0418
_diffrn_reflns_Laue_measured_fraction_full 0.999
_diffrn_reflns_Laue_measured_fraction_max 0.999
_diffrn_reflns_limit_h_max 20
_diffrn_reflns_limit_h_min -20
_diffrn_reflns_limit_k_max 6
_diffrn_reflns_limit_k_min -6
_diffrn_reflns_limit_l_max 14
_diffrn_reflns_limit_l_min -14
_diffrn_reflns_number 9780
_diffrn_reflns_point_group_measured_fraction_full 0.999
_diffrn_reflns_point_group_measured_fraction_max 0.999
_diffrn_reflns_theta_full 25.995
_diffrn_reflns_theta_max 25.995
_diffrn_reflns_theta_min 3.506
_diffrn_source 'fine-focus sealed X-ray tube'
_diffrn_source_target Mo
_diffrn_source_type 'Enhance (Mo) X-ray source'
_exptl_absorpt_coefficient_mu 0.321
_exptl_absorpt_correction_T_max 1.00000
_exptl_absorpt_correction_T_min 0.84154
_exptl_absorpt_correction_type multi-scan
_exptl_absorpt_process_details
;
CrysAlisPro, Agilent Technologies,
Version 1.171.36.28 (release 01-02-2013 CrysAlis171 .NET)
(compiled Feb  1 2013,16:14:44)
Empirical absorption correction using spherical harmonics,
 implemented in SCALE3 ABSPACK scaling algorithm.
;
_exptl_crystal_colour 'clear white'
_exptl_crystal_colour_lustre clear
_exptl_crystal_colour_primary white
_exptl_crystal_density_diffrn 1.490
_exptl_crystal_description plate
_exptl_crystal_F_000 432
_exptl_crystal_size_max 0.34
_exptl_crystal_size_mid 0.28
_exptl_crystal_size_min 0.23
_refine_diff_density_max 0.454
_refine_diff_density_min -0.281
_refine_diff_density_rms 0.070
_refine_ls_extinction_coef .
_refine_ls_extinction_method none
_refine_ls_goodness_of_fit_ref 1.175
_refine_ls_hydrogen_treatment mixed
_refine_ls_matrix_type full
_refine_ls_number_parameters 131
_refine_ls_number_reflns 1830
_refine_ls_number_restraints 0
_refine_ls_restrained_S_all 1.175
_refine_ls_R_factor_all 0.0670
_refine_ls_R_factor_gt 0.0572
_refine_ls_shift/su_max 0.000
_refine_ls_shift/su_mean 0.000
_refine_ls_structure_factor_coef Fsqd
_refine_ls_weighting_details 'w=1/[\s^2^(Fo^2^)+(0.0630P)^2^+0.5310P] where P=(Fo^2^+2Fc^2^)/3'
_refine_ls_weighting_scheme calc
_refine_ls_wR_factor_gt 0.1408
_refine_ls_wR_factor_ref 0.1478
_reflns_Friedel_coverage 0.000
_reflns_Friedel_fraction_full .
_reflns_Friedel_fraction_max .
_reflns_number_gt 1549
_reflns_number_total 1830
_reflns_threshold_expression 'I > 2\s(I)'
_cod_data_source_file JSSC-2018-263-231.cif
_cod_data_source_block BTzA4
_cod_depositor_comments
;
The following automatic conversions were performed:

data item '_diffrn_radiation_probe' value 'X-ray' was changed to
'x-ray' in accordance with the built-in table derived from the CIF
Core dictionary named 'cif_core.dic' version 2.4.5 last updated on
2014-11-21.

Automatic conversion script
Id: cif_fix_values 8369 2020-08-20 11:38:08Z andrius 
;
_cod_database_code 1561072
_chemical_oxdiff_formula C
_shelx_space_group_comment
;
The symmetry employed for this shelxl refinement is uniquely defined
by the following loop, which should always be used as a source of
symmetry information in preference to the above space-group names.
They are only intended as comments.
;
_reflns_odcompleteness_completeness 99.72
_reflns_odcompleteness_iscentric 1
_reflns_odcompleteness_theta 26.32
_olex2_refinement_description
;
1. Fixed Uiso
 At 1.2 times of:
  All C(H) groups, All N(H) groups, All N(H,H) groups
2.a Aromatic/amide H refined with riding coordinates:
 N7(H7), C3(H3), C6(H6), C1(H1), C2(H2)
2.b X=CH2 refined with riding coordinates:
 N1(H1A,H1B)
;

loop_
_space_group_symop_operation_xyz
'x, y, z'
'-x, y+1/2, -z+1/2'
'-x, -y, -z'
'x, -y-1/2, z-1/2'

loop_
_atom_site_label
_atom_site_type_symbol
_atom_site_fract_x
_atom_site_fract_y
_atom_site_fract_z
_atom_site_U_iso_or_equiv
_atom_site_adp_type
_atom_site_occupancy
_atom_site_site_symmetry_order
_atom_site_calc_flag
_atom_site_refinement_flags_posn
_atom_site_refinement_flags_adp
_atom_site_refinement_flags_occupancy
_atom_site_disorder_assembly
_atom_site_disorder_group
S1 S 0.25253(5) 0.33559(14) 0.17310(7) 0.0424(3) Uani 1 1 d . . . . .
O9 O 0.36549(12) 1.0959(4) 0.46587(17) 0.0379(5) Uani 1 1 d . . . . .
O11 O 0.45735(13) 1.1228(4) 0.35403(17) 0.0407(5) Uani 1 1 d . . . . .
N7 N 0.28690(15) 0.7085(4) 0.3289(2) 0.0337(5) Uani 1 1 d . . . . .
H7 H 0.3113 0.8403 0.3705 0.040 Uiso 1 1 calc R . . . .
N1 N 0.38006(17) 0.6884(5) 0.2090(2) 0.0429(6) Uani 1 1 d . . . . .
H1A H 0.4088 0.8210 0.2444 0.051 Uiso 1 1 calc R . . . .
H1B H 0.3948 0.6118 0.1517 0.051 Uiso 1 1 calc R . . . .
C10 C 0.42995(17) 1.2003(5) 0.4366(2) 0.0311(6) Uani 1 1 d . . . . .
C4 C 0.18642(18) 0.3733(6) 0.2680(3) 0.0367(7) Uani 1 1 d . . . . .
C12 C 0.46946(18) 1.4274(5) 0.5109(2) 0.0334(6) Uani 1 1 d . . . . .
C5 C 0.21511(17) 0.5841(5) 0.3455(2) 0.0317(6) Uani 1 1 d . . . . .
C8 C 0.31371(18) 0.6029(5) 0.2423(2) 0.0325(6) Uani 1 1 d . . . . .
C3 C 0.1151(2) 0.2294(7) 0.2731(3) 0.0501(8) Uani 1 1 d . . . . .
H3 H 0.0962 0.0902 0.2209 0.060 Uiso 1 1 calc R . . . .
C6 C 0.1718(2) 0.6512(6) 0.4292(3) 0.0430(7) Uani 1 1 d . . . . .
H6 H 0.1900 0.7908 0.4814 0.052 Uiso 1 1 calc R . . . .
C1 C 0.1007(2) 0.5039(7) 0.4325(3) 0.0536(9) Uani 1 1 d . . . . .
H1 H 0.0708 0.5464 0.4877 0.064 Uiso 1 1 calc R . . . .
C2 C 0.0730(2) 0.2945(7) 0.3556(4) 0.0569(9) Uani 1 1 d . . . . .
H2 H 0.0253 0.1981 0.3604 0.068 Uiso 1 1 calc R . . . .
H12 H 0.449(2) 1.468(6) 0.573(3) 0.050(9) Uiso 1 1 d . . . . .

loop_
_atom_site_aniso_label
_atom_site_aniso_U_11
_atom_site_aniso_U_22
_atom_site_aniso_U_33
_atom_site_aniso_U_23
_atom_site_aniso_U_13
_atom_site_aniso_U_12
S1 0.0541(5) 0.0328(4) 0.0396(4) -0.0079(3) 0.0115(3) -0.0055(3)
O9 0.0391(11) 0.0415(12) 0.0375(11) -0.0069(9) 0.0180(9) -0.0124(9)
O11 0.0476(12) 0.0398(12) 0.0407(11) -0.0109(9) 0.0220(9) -0.0124(9)
N7 0.0401(13) 0.0297(12) 0.0323(12) -0.0056(10) 0.0114(10) -0.0086(10)
N1 0.0530(16) 0.0406(15) 0.0429(14) -0.0044(11) 0.0265(12) -0.0070(11)
C10 0.0335(14) 0.0290(15) 0.0307(14) 0.0008(11) 0.0081(11) -0.0002(11)
C4 0.0360(15) 0.0326(15) 0.0397(15) 0.0011(12) 0.0066(12) -0.0014(11)
C12 0.0375(15) 0.0308(15) 0.0336(14) -0.0041(12) 0.0123(12) -0.0031(11)
C5 0.0315(14) 0.0313(14) 0.0320(13) 0.0051(11) 0.0078(11) -0.0001(11)
C8 0.0416(15) 0.0263(14) 0.0292(13) 0.0016(11) 0.0090(11) 0.0014(11)
C3 0.0421(18) 0.0381(17) 0.065(2) 0.0003(15) 0.0055(16) -0.0083(14)
C6 0.0438(17) 0.0462(19) 0.0410(17) -0.0006(13) 0.0147(14) -0.0009(13)
C1 0.0429(18) 0.065(2) 0.058(2) 0.0145(18) 0.0228(15) 0.0034(16)
C2 0.0358(18) 0.055(2) 0.081(3) 0.0155(19) 0.0168(17) -0.0070(15)

loop_
_atom_type_symbol
_atom_type_description
_atom_type_scat_dispersion_real
_atom_type_scat_dispersion_imag
_atom_type_scat_source
C C 0.0033 0.0016 'International Tables Vol C Tables 4.2.6.8 and 6.1.1.4'
H H 0.0000 0.0000 'International Tables Vol C Tables 4.2.6.8 and 6.1.1.4'
N N 0.0061 0.0033 'International Tables Vol C Tables 4.2.6.8 and 6.1.1.4'
O O 0.0106 0.0060 'International Tables Vol C Tables 4.2.6.8 and 6.1.1.4'
S S 0.1246 0.1234 'International Tables Vol C Tables 4.2.6.8 and 6.1.1.4'

loop_
_geom_angle_atom_site_label_1
_geom_angle_atom_site_label_2
_geom_angle_atom_site_label_3
_geom_angle
_geom_angle_site_symmetry_1
_geom_angle_site_symmetry_3
C4 S1 C8 89.50(13) . .
C5 N7 H7 123.7 . .
C8 N7 H7 123.7 . .
C8 N7 C5 112.6(2) . .
H1A N1 H1B 120.0 . .
C8 N1 H1A 120.0 . .
C8 N1 H1B 120.0 . .
O9 C10 C12 114.7(2) . .
O11 C10 O9 124.1(2) . .
O11 C10 C12 121.2(2) . .
C5 C4 S1 109.8(2) . .
C3 C4 S1 129.2(3) . .
C3 C4 C5 121.0(3) . .
C10 C12 H12 117(2) . .
C12 C12 C10 123.7(3) 3_686 .
C12 C12 H12 119(2) 3_686 .
N7 C5 C4 114.0(2) . .
N7 C5 C6 126.1(3) . .
C6 C5 C4 119.9(3) . .
N7 C8 S1 114.1(2) . .
N1 C8 S1 122.0(2) . .
N1 C8 N7 123.9(3) . .
C4 C3 H3 120.5 . .
C2 C3 C4 119.0(3) . .
C2 C3 H3 120.5 . .
C5 C6 H6 121.1 . .
C1 C6 C5 117.9(3) . .
C1 C6 H6 121.1 . .
C6 C1 H1 119.1 . .
C6 C1 C2 121.8(3) . .
C2 C1 H1 119.1 . .
C3 C2 C1 120.4(3) . .
C3 C2 H2 119.8 . .
C1 C2 H2 119.8 . .

loop_
_geom_bond_atom_site_label_1
_geom_bond_atom_site_label_2
_geom_bond_distance
_geom_bond_site_symmetry_2
S1 C4 1.745(3) .
S1 C8 1.748(3) .
O9 C10 1.297(3) .
O11 C10 1.228(3) .
N7 H7 0.8600 .
N7 C5 1.384(3) .
N7 C8 1.315(3) .
N1 H1A 0.8600 .
N1 H1B 0.8600 .
N1 C8 1.313(4) .
C10 C12 1.483(4) .
C4 C5 1.399(4) .
C4 C3 1.384(4) .
C12 C12 1.313(5) 3_686
C12 H12 0.90(3) .
C5 C6 1.389(4) .
C3 H3 0.9300 .
C3 C2 1.362(5) .
C6 H6 0.9300 .
C6 C1 1.384(4) .
C1 H1 0.9300 .
C1 C2 1.387(5) .
C2 H2 0.9300 .

loop_
_geom_torsion_atom_site_label_1
_geom_torsion_atom_site_label_2
_geom_torsion_atom_site_label_3
_geom_torsion_atom_site_label_4
_geom_torsion
_geom_torsion_site_symmetry_1
_geom_torsion_site_symmetry_2
_geom_torsion_site_symmetry_3
_geom_torsion_site_symmetry_4
S1 C4 C5 N7 0.0(3) . . . .
S1 C4 C5 C6 179.8(2) . . . .
S1 C4 C3 C2 179.9(3) . . . .
O9 C10 C12 C12 -174.1(3) . . . 3_686
O11 C10 C12 C12 5.6(5) . . . 3_686
N7 C5 C6 C1 179.8(3) . . . .
C4 S1 C8 N7 0.3(2) . . . .
C4 S1 C8 N1 -179.3(3) . . . .
C4 C5 C6 C1 0.0(4) . . . .
C4 C3 C2 C1 0.7(5) . . . .
C5 N7 C8 S1 -0.4(3) . . . .
C5 N7 C8 N1 179.2(3) . . . .
C5 C4 C3 C2 -0.4(5) . . . .
C5 C6 C1 C2 0.3(5) . . . .
C8 S1 C4 C5 -0.2(2) . . . .
C8 S1 C4 C3 179.6(3) . . . .
C8 N7 C5 C4 0.3(3) . . . .
C8 N7 C5 C6 -179.5(3) . . . .
C3 C4 C5 N7 -179.8(3) . . . .
C3 C4 C5 C6 0.1(4) . . . .
C6 C1 C2 C3 -0.6(5) . . . .
